data_2022876
loop_
_publ_author_name
'Poreba, Tomasz'
'Garbarino, Gaston'
'Comboni, Davide'
'Mezouar, Mohamed'

_publ_section_title
;
 Deformation of polyiodides in Cs2I8 crystals at high pressure
;
_journal_issue 6
_journal_name_full 'Acta Crystallographica Section B Structural Science, Crystal Engineering and Materials'
_journal_page_first 934
_journal_page_last 939
_journal_paper_doi 10.1107/S2052520621010192
_journal_volume 77
_journal_year 2021
_chemical_formula_moiety 'Cs I4'
_chemical_formula_sum 'Cs I4'
_chemical_formula_weight 640.51
_chemical_name_common 'Cesium Tetraiodide'
_chemical_name_systematic 'dicesium octaiodide'
_space_group_crystal_system monoclinic
_space_group_IT_number 14
_space_group_name_Hall '-P 2ybc'
_space_group_name_H-M_alt 'P 1 21/c 1'
_audit_creation_date 2021-07-19
_audit_creation_method
;
Olex2 1.2
(compiled 2018.05.29 svn.r3508 for OlexSys, GUI svn.r5506)
;
_audit_update_record
;
2021-07-20 deposited with the CCDC. 2021-07-23 downloaded from the CCDC.
;
_cell_angle_alpha 90
_cell_angle_beta 115.28(2)
_cell_angle_gamma 90
_cell_formula_units_Z 4
_cell_length_a 9.997(3)
_cell_length_b 8.8025(3)
_cell_length_c 10.9003(8)
_cell_measurement_pressure 910000
_cell_measurement_reflns_used 1172
_cell_measurement_temperature 296(2)
_cell_measurement_theta_max 20.7870
_cell_measurement_theta_min 2.1750
_cell_volume 867.3(3)
_computing_cell_refinement 'CrysAlisPro 1.171.40.67a (Rigaku OD, 2019)'
_computing_data_collection 'CrysAlisPro 1.171.40.67a (Rigaku OD, 2019)'
_computing_data_reduction 'CrysAlisPro 1.171.40.67a (Rigaku OD, 2019)'
_computing_molecular_graphics 'Olex2 1.3 (Dolomanov et al., 2009)'
_computing_publication_material 'Olex2 1.3 (Dolomanov et al., 2009)'
_computing_structure_refinement 'SHELXL 2018/3 (Sheldrick, 2015)'
_diffrn_ambient_environment Helium
_diffrn_ambient_pressure 910000
_diffrn_ambient_temperature 296(2)
_diffrn_detector 'Hybrid Pixel Array Detector'
_diffrn_detector_area_resol_mean 13.3333
_diffrn_detector_type 'Eiger 9M CdTe'
_diffrn_measured_fraction_theta_full 0.378
_diffrn_measured_fraction_theta_max 0.260
_diffrn_measurement_details
;
List of Runs (angles in degrees, time in seconds):

  # Type    Start    End  Width  t~exp~   \w     \q     \k     \f   Frames
#--------------------------------------------------------------------------
  1  \w    -32.00  32.00   0.50    0.20    --    0.00   0.00   0.00  128
;
_diffrn_measurement_device '1-circle goniometer'
_diffrn_measurement_device_type 'esperanto-CrysAlisPro-abstract goniometer imported esperanto images'
_diffrn_measurement_method 'phi scan'
_diffrn_measurement_specimen_support 'diamond anvil cell'
_diffrn_orient_matrix_type 'CrysAlisPro convention (1999,Acta A55,543-557)'
_diffrn_orient_matrix_UB_11 -0.0430290000
_diffrn_orient_matrix_UB_12 -0.0108681000
_diffrn_orient_matrix_UB_13 -0.0085931000
_diffrn_orient_matrix_UB_21 0.0119439000
_diffrn_orient_matrix_UB_22 -0.0081543000
_diffrn_orient_matrix_UB_23 0.0404447000
_diffrn_orient_matrix_UB_31 -0.0083185000
_diffrn_orient_matrix_UB_32 0.0446550000
_diffrn_orient_matrix_UB_33 0.0052885000
_diffrn_radiation_collimation '0.02 mm  double pinhole'
_diffrn_radiation_monochromator synchrotron
_diffrn_radiation_probe x-ray
_diffrn_radiation_type synchrotron
_diffrn_radiation_wavelength 0.41077
_diffrn_reflns_av_R_equivalents 0.0147
_diffrn_reflns_av_unetI/netI 0.0175
_diffrn_reflns_Laue_measured_fraction_full 0.378
_diffrn_reflns_Laue_measured_fraction_max 0.260
_diffrn_reflns_limit_h_max 6
_diffrn_reflns_limit_h_min -7
_diffrn_reflns_limit_k_max 12
_diffrn_reflns_limit_k_min -12
_diffrn_reflns_limit_l_max 16
_diffrn_reflns_limit_l_min -16
_diffrn_reflns_number 2040
_diffrn_reflns_point_group_measured_fraction_full 0.378
_diffrn_reflns_point_group_measured_fraction_max 0.260
_diffrn_reflns_theta_full 14.268
_diffrn_reflns_theta_max 19.990
_diffrn_reflns_theta_min 2.178
_diffrn_source 'undulator, ID15B, ESRF'
_exptl_absorpt_coefficient_mu 4.197
_exptl_absorpt_correction_T_max 1.00000
_exptl_absorpt_correction_T_min 0.61661
_exptl_absorpt_correction_type multi-scan
_exptl_absorpt_process_details
;
CrysAlisPro 1.171.40.67a (Rigaku Oxford Diffraction, 2019)
Empirical absorption correction using spherical harmonics,
 implemented in SCALE3 ABSPACK scaling algorithm.
;
_exptl_crystal_colour 'dark red'
_exptl_crystal_colour_modifier dark
_exptl_crystal_colour_primary red
_exptl_crystal_density_diffrn 4.905
_exptl_crystal_description plate
_exptl_crystal_F_000 1068
_exptl_crystal_size_max 0.035
_exptl_crystal_size_mid 0.015
_exptl_crystal_size_min 0.01
_refine_diff_density_max 0.921
_refine_diff_density_min -0.564
_refine_diff_density_rms 0.160
_refine_ls_extinction_method none
_refine_ls_goodness_of_fit_ref 1.108
_refine_ls_hydrogen_treatment undef
_refine_ls_matrix_type full
_refine_ls_number_parameters 46
_refine_ls_number_reflns 1090
_refine_ls_number_restraints 0
_refine_ls_restrained_S_all 1.108
_refine_ls_R_factor_all 0.0379
_refine_ls_R_factor_gt 0.0355
_refine_ls_shift/su_max 0.000
_refine_ls_shift/su_mean 0.000
_refine_ls_structure_factor_coef Fsqd
_refine_ls_weighting_details 'w=1/[\s^2^(Fo^2^)+(0.0712P)^2^] where P=(Fo^2^+2Fc^2^)/3'
_refine_ls_weighting_scheme calc
_refine_ls_wR_factor_gt 0.1048
_refine_ls_wR_factor_ref 0.1067
_reflns_Friedel_coverage 0.000
_reflns_number_gt 975
_reflns_number_total 1090
_reflns_threshold_expression 'I > 2\s(I)'
_cod_data_source_file bm5146sup1.cif
_cod_data_source_block CsI4_0p91GPa
_cod_depositor_comments
;
The following automatic conversions were performed:

data name '__exptl_crystal_size_max' was replaced with
'_exptl_crystal_size_max'.

Automatic conversion script
Id: cif_correct_tags 8170 2020-07-09 18:12:32Z antanas 

The following automatic conversions were performed:

data name '_diffrn_measurement_specimen_suport' was replaced with
'_diffrn_measurement_specimen_support' as specified in the
replacement file 'data/replacement-values/replacement_tags.lst'.

Automatic conversion script
Id: cif_correct_tags 9268 2022-04-12 08:56:07Z antanas 
;
_cod_database_code 2022876
_cod_database_fobs_code 2022876
_shelx_shelxl_version_number 2017/1
_chemical_oxdiff_formula 'Cs I4'
_shelx_space_group_comment
;
The symmetry employed for this shelxl refinement is uniquely defined
by the following loop, which should always be used as a source of
symmetry information in preference to the above space-group names.
They are only intended as comments.
;
_reflns_odcompleteness_completeness 35.84
_reflns_odcompleteness_iscentric 1
_reflns_odcompleteness_theta 14.88
_olex2_refinement_description
;
;
_olex2_submission_special_instructions 'No special instructions were received'
_oxdiff_diffrn_reflns_filtered 57
_oxdiff_exptl_absorpt_empirical_details
;
Empirical correction (ABSPACK) includes:
- Absorption correction using spherical harmonics
- Frame scaling
;
_oxdiff_exptl_absorpt_empirical_full_max 1.483
_oxdiff_exptl_absorpt_empirical_full_min 0.753

loop_
_space_group_symop_operation_xyz
'x, y, z'
'-x, y+1/2, -z+1/2'
'-x, -y, -z'
'x, -y-1/2, z-1/2'

loop_
_atom_site_label
_atom_site_type_symbol
_atom_site_fract_x
_atom_site_fract_y
_atom_site_fract_z
_atom_site_U_iso_or_equiv
_atom_site_adp_type
_atom_site_occupancy
_atom_site_site_symmetry_order
_atom_site_calc_flag
_atom_site_refinement_flags_posn
_atom_site_refinement_flags_adp
_atom_site_refinement_flags_occupancy
_atom_site_disorder_assembly
_atom_site_disorder_group
I2 I 0.38329(14) 0.71059(6) 0.39350(5) 0.0404(6) Uani 1 1 d . . . . .
Cs1 Cs 0.77791(16) 0.87646(6) 0.69386(5) 0.0475(6) Uani 1 1 d . . . . .
I1 I 0.56108(18) 0.90461(7) 0.31697(6) 0.0470(6) Uani 1 1 d . . . . .
I3 I 0.17332(16) 0.50911(7) 0.45182(6) 0.0451(6) Uani 1 1 d . . . . .
I4 I 0.05123(16) 0.85512(7) 0.49652(6) 0.0446(6) Uani 1 1 d . . . . .

loop_
_atom_site_aniso_label
_atom_site_aniso_U_11
_atom_site_aniso_U_22
_atom_site_aniso_U_33
_atom_site_aniso_U_23
_atom_site_aniso_U_13
_atom_site_aniso_U_12
I2 0.0438(17) 0.0423(3) 0.0379(3) -0.00180(14) 0.0202(5) 0.0042(3)
Cs1 0.0511(19) 0.0510(3) 0.0406(3) 0.00409(15) 0.0196(5) 0.0055(3)
I1 0.047(2) 0.0542(4) 0.0450(3) 0.00334(18) 0.0244(6) -0.0015(4)
I3 0.0450(18) 0.0422(3) 0.0527(3) 0.00424(17) 0.0252(6) -0.0005(4)
I4 0.0412(19) 0.0461(3) 0.0461(3) -0.00251(16) 0.0183(6) -0.0072(3)

loop_
_atom_type_symbol
_atom_type_description
_atom_type_scat_dispersion_real
_atom_type_scat_dispersion_imag
_atom_type_scat_source
Cs Cs -1.8030 0.7961 'International Tables Vol C Tables 4.2.6.8 and 6.1.1.4'
I I -2.2298 0.6770 'International Tables Vol C Tables 4.2.6.8 and 6.1.1.4'

loop_
_geom_angle_atom_site_label_1
_geom_angle_atom_site_label_2
_geom_angle_atom_site_label_3
_geom_angle
_geom_angle_site_symmetry_1
_geom_angle_site_symmetry_3
_geom_angle_publ_flag
Cs1 I2 Cs1 91.09(3) 3_676 . ?
I1 I2 Cs1 61.20(3) . . ?
I1 I2 Cs1 67.34(4) . 3_676 ?
I1 I2 I3 175.20(4) . . ?
I3 I2 Cs1 123.42(2) . . ?
I3 I2 Cs1 110.19(4) . 3_676 ?
I2 Cs1 I2 88.91(3) 3_676 . ?
I2 Cs1 Cs1 42.76(2) . 3_676 ?
I2 Cs1 Cs1 46.151(18) 3_676 3_676 ?
I2 Cs1 I4 63.05(3) 3_676 3_676 ?
I2 Cs1 I4 102.10(2) 3_676 1_655 ?
I1 Cs1 I2 116.20(4) 4_576 3_676 ?
I1 Cs1 I2 64.41(3) 4_576 . ?
I1 Cs1 I2 71.779(19) . 3_676 ?
I1 Cs1 I2 68.07(3) 3_676 . ?
I1 Cs1 I2 42.72(2) 3_676 3_676 ?
I1 Cs1 I2 41.55(3) . . ?
I1 Cs1 Cs1 41.22(3) . 3_676 ?
I1 Cs1 Cs1 89.33(4) 4_576 3_676 ?
I1 Cs1 Cs1 39.80(2) 3_676 3_676 ?
I1 Cs1 I1 81.02(3) . 3_676 ?
I1 Cs1 I1 73.52(3) 3_676 4_576 ?
I1 Cs1 I1 105.90(4) . 4_576 ?
I1 Cs1 I3 67.26(3) 3_676 2_656 ?
I1 Cs1 I3 120.16(3) 3_676 4_676 ?
I1 Cs1 I3 135.31(4) . 4_676 ?
I1 Cs1 I3 147.54(4) . 2_656 ?
I1 Cs1 I3 133.60(4) 3_676 3_666 ?
I1 Cs1 I3 73.916(19) . 3_666 ?
I1 Cs1 I4 104.75(3) 3_676 3_676 ?
I1 Cs1 I4 68.56(3) . 1_655 ?
I1 Cs1 I4 140.62(2) 3_676 1_655 ?
I1 Cs1 I4 64.21(3) . 3_676 ?
I1 Cs1 I4 170.05(3) 4_576 3_676 ?
I1 Cs1 I4 147.33(3) . 4_676 ?
I1 Cs1 I4 137.69(2) 4_576 1_655 ?
I3 Cs1 I2 145.51(2) 3_666 3_676 ?
I3 Cs1 I2 79.98(2) 2_656 3_676 ?
I3 Cs1 I2 171.71(3) 4_676 . ?
I3 Cs1 I2 124.36(5) 2_656 . ?
I3 Cs1 I2 96.95(3) 4_676 3_676 ?
I3 Cs1 I2 67.23(3) 3_666 . ?
I3 Cs1 Cs1 106.29(3) 3_666 3_676 ?
I3 Cs1 Cs1 142.75(2) 4_676 3_676 ?
I3 Cs1 Cs1 106.79(4) 2_656 3_676 ?
I3 Cs1 I1 76.68(2) 3_666 4_576 ?
I3 Cs1 I1 72.42(2) 2_656 4_576 ?
I3 Cs1 I1 117.44(3) 4_676 4_576 ?
I3 Cs1 I3 104.92(3) 3_666 4_676 ?
I3 Cs1 I3 62.75(4) 2_656 4_676 ?
I3 Cs1 I3 133.811(19) 2_656 3_666 ?
I3 Cs1 I4 72.19(3) 4_676 1_655 ?
I3 Cs1 I4 72.09(3) 4_676 3_676 ?
I3 Cs1 I4 98.60(3) 3_666 3_676 ?
I3 Cs1 I4 61.30(2) 3_666 1_655 ?
I3 Cs1 I4 116.30(3) 2_656 3_676 ?
I3 Cs1 I4 134.73(5) 2_656 1_655 ?
I4 Cs1 I2 125.11(3) 4_676 . ?
I4 Cs1 I2 105.74(2) 3_676 . ?
I4 Cs1 I2 140.02(2) 4_676 3_676 ?
I4 Cs1 I2 100.90(3) 1_655 . ?
I4 Cs1 Cs1 159.26(4) 4_676 3_676 ?
I4 Cs1 Cs1 106.19(2) 1_655 3_676 ?
I4 Cs1 Cs1 83.57(3) 3_676 3_676 ?
I4 Cs1 I1 125.73(3) 4_676 3_676 ?
I4 Cs1 I1 70.32(3) 4_676 4_576 ?
I4 Cs1 I3 64.05(2) 4_676 2_656 ?
I4 Cs1 I3 73.69(2) 4_676 3_666 ?
I4 Cs1 I3 52.08(3) 4_676 4_676 ?
I4 Cs1 I4 39.70(2) 3_676 1_655 ?
I4 Cs1 I4 117.12(4) 4_676 3_676 ?
I4 Cs1 I4 92.11(4) 4_676 1_655 ?
I2 I1 Cs1 69.94(4) . 3_676 ?
I2 I1 Cs1 103.31(3) . 4_575 ?
I2 I1 Cs1 77.25(3) . . ?
Cs1 I1 Cs1 100.94(4) . 4_575 ?
Cs1 I1 Cs1 98.98(3) . 3_676 ?
Cs1 I1 Cs1 156.92(3) 3_676 4_575 ?
I2 I3 Cs1 125.92(4) . 2_646 ?
I2 I3 Cs1 106.26(3) . 4_475 ?
I2 I3 Cs1 102.04(4) . 3_666 ?
Cs1 I3 Cs1 117.25(4) 2_646 4_475 ?
Cs1 I3 Cs1 99.275(15) 2_646 3_666 ?
Cs1 I3 Cs1 101.45(3) 3_666 4_475 ?
Cs1 I4 Cs1 140.30(2) 3_676 1_455 ?
Cs1 I4 Cs1 94.87(4) 4_475 1_455 ?
Cs1 I4 Cs1 99.97(2) 4_475 3_676 ?
I4 I4 Cs1 66.99(4) 3_576 1_455 ?
I4 I4 Cs1 112.14(6) 3_576 4_475 ?
I4 I4 Cs1 73.30(4) 3_576 3_676 ?

loop_
_geom_bond_atom_site_label_1
_geom_bond_atom_site_label_2
_geom_bond_distance
_geom_bond_site_symmetry_2
_geom_bond_publ_flag
I2 Cs1 3.9251(9) 3_676 ?
I2 Cs1 4.1692(19) . ?
I2 I1 2.8351(16) . ?
I2 I3 3.0158(14) . ?
Cs1 Cs1 5.780(3) 3_676 ?
Cs1 I1 3.856(2) 3_676 ?
Cs1 I1 3.7459(12) . ?
Cs1 I1 3.8864(15) 4_576 ?
Cs1 I3 3.8652(9) 3_666 ?
Cs1 I3 3.880(2) 4_676 ?
Cs1 I3 3.8613(8) 2_656 ?
Cs1 I4 4.1409(18) 1_655 ?
Cs1 I4 3.8479(14) 4_676 ?
Cs1 I4 3.9793(13) 3_676 ?
I4 I4 2.7617(16) 3_576 ?
